data_1552614
loop_
_publ_author_name
'Niu, Siwen'
'Xia, Jin-Mei'
'Li, Zengpeng'
'Yang, Long-He'
'Yi, Zhi-Wei'
'Xie, Chun-Lan'
'Peng, Guizhen'
'Luo, Zhu-Hua'
'Shao, Zongze'
'Yang, Xian-Wen'

_publ_section_title
;
 Aphidicolin Chemistry of the Deep-Sea-Derived Fungus <i>Botryotinia
 fuckeliana</i> MCCC 3A00494.
;
_journal_issue 8
_journal_name_full 'Journal of natural products'
_journal_page_first 2307
_journal_page_last 2331
_journal_paper_doi 10.1021/acs.jnatprod.9b00705
_journal_volume 82
_journal_year 2019
_chemical_formula_moiety 'C20 H32 O5'
_chemical_formula_sum 'C20 H32 O5'
_chemical_formula_weight 352.46
_space_group_crystal_system orthorhombic
_space_group_IT_number 19
_space_group_name_Hall 'P 2ac 2ab'
_space_group_name_H-M_alt 'P 21 21 21'
_symmetry_Int_Tables_number 19
_symmetry_space_group_name_Hall 'P 2ac 2ab'
_symmetry_space_group_name_H-M 'P 21 21 21'
_cell_angle_alpha 90
_cell_angle_beta 90
_cell_angle_gamma 90
_cell_formula_units_Z 4
_cell_length_a 6.9779(5)
_cell_length_b 13.5032(14)
_cell_length_c 18.7701(18)
_cell_measurement_reflns_used 1490
_cell_measurement_temperature 173(1)
_cell_measurement_theta_max 62.2150
_cell_measurement_theta_min 4.0360
_cell_volume 1768.6(3)
_diffrn_ambient_temperature 173(1)
_diffrn_measured_fraction_theta_full 0.8273
_diffrn_measured_fraction_theta_max 0.8273
_diffrn_measurement_device 'four-circle diffractometer'
_diffrn_measurement_device_type 'Xcalibur, Sapphire3, Gemini ultra'
_diffrn_radiation_type 'Cu K\a'
_diffrn_radiation_wavelength 1.54184
_diffrn_reflns_av_R_equivalents 0.0431
_diffrn_reflns_av_unetI/netI 0.0644
_diffrn_reflns_limit_h_max 7
_diffrn_reflns_limit_h_min -7
_diffrn_reflns_limit_k_max 15
_diffrn_reflns_limit_k_min -13
_diffrn_reflns_limit_l_max 21
_diffrn_reflns_limit_l_min -16
_diffrn_reflns_number 4019
_diffrn_reflns_theta_full 61.7961
_diffrn_reflns_theta_max 61.80
_diffrn_reflns_theta_min 4.03
_exptl_absorpt_coefficient_mu 0.755
_exptl_crystal_density_diffrn 1.3236
_exptl_crystal_description block
_exptl_crystal_F_000 770.5035
_refine_diff_density_max 0.2904
_refine_diff_density_min -0.3337
_refine_diff_density_rms 0.0712
_refine_ls_abs_structure_details 'Flack, H. D. (1983). Acta Cryst. A39, 876-881.'
_refine_ls_abs_structure_Flack -0.2(3)
_refine_ls_d_res_high 0.8748
_refine_ls_d_res_low 10.9615
_refine_ls_extinction_expression Fc^*^=kFc[1+0.001xFc^2^\l^3^/sin(2\q)]^-1/4^
_refine_ls_goodness_of_fit_ref 0.9893
_refine_ls_matrix_type full
_refine_ls_number_constraints 52
_refine_ls_number_parameters 234
_refine_ls_number_reflns 2295
_refine_ls_number_restraints 0
_refine_ls_restrained_S_all 0.9893
_refine_ls_R_factor_all 0.0600
_refine_ls_R_factor_gt 0.0509
_refine_ls_shift/su_max 0.0009
_refine_ls_shift/su_mean 0.0000
_refine_ls_structure_factor_coef Fsqd
_refine_ls_weighting_details 'w=1/[\s^2^(Fo^2^)+(0.1189P)^2^] where P=(Fo^2^+2Fc^2^)/3'
_refine_ls_weighting_scheme calc
_refine_ls_wR_factor_gt 0.1453
_refine_ls_wR_factor_ref 0.1597
_reflns_Friedel_coverage 0.731
_reflns_limit_h_max 7
_reflns_limit_h_min -7
_reflns_limit_k_max 15
_reflns_limit_k_min -15
_reflns_limit_l_max 21
_reflns_limit_l_min -21
_reflns_number_gt 1943
_reflns_number_total 2295
_reflns_threshold_expression I>=2u(I)
_cod_data_source_file np9b00705_si_008.cif
_cod_data_source_block exp_16749
_cod_original_sg_symbol_Hall ' P 2ac 2ab'
_cod_database_code 1552614

loop_
_space_group_symop_id
_space_group_symop_operation_xyz
1 x,y,z
2 x+1/2,-y+1/2,-z
3 -x,y+1/2,-z+1/2
4 -x+1/2,-y,z+1/2

loop_
_atom_site_label
_atom_site_type_symbol
_atom_site_fract_x
_atom_site_fract_y
_atom_site_fract_z
_atom_site_U_iso_or_equiv
_atom_site_adp_type
_atom_site_occupancy
H00a H 0.7229(6) 0.1859(3) 0.5508(2) 0.0342(11) Uiso 1.000000
H00b H 0.9365(6) 0.2160(3) 0.5645(2) 0.0342(11) Uiso 1.000000
H00c H 0.9286(5) 0.5602(3) 0.5896(2) 0.0296(11) Uiso 1.000000
H00d H 0.7448(5) 0.6031(3) 0.6280(2) 0.0296(11) Uiso 1.000000
H00e H 0.4355(5) 0.4011(3) 0.6202(2) 0.0277(10) Uiso 1.000000
H00f H 0.4744(5) 0.5040(3) 0.6558(2) 0.0277(10) Uiso 1.000000
H00g H 0.4240(5) 0.5976(3) 0.4179(2) 0.0289(11) Uiso 1.000000
H00h H 0.4611(5) 0.7077(3) 0.4407(2) 0.0289(11) Uiso 1.000000
H00i H 0.8103(5) 0.3037(3) 0.4622(2) 0.0312(11) Uiso 1.000000
H00j H 0.6122(5) 0.2738(3) 0.64168(19) 0.0269(10) Uiso 1.000000
H00k H 0.7761(5) 0.4755(3) 0.7441(2) 0.0329(11) Uiso 1.000000
H00l H 0.5985(5) 0.4064(3) 0.7323(2) 0.0329(11) Uiso 1.000000
H00m H 1.0691(7) 0.3898(19) 0.6038(3) 0.0404(14) Uiso 1.000000
H00n H 1.0580(6) 0.4658(7) 0.6668(13) 0.0404(14) Uiso 1.000000
H00o H 1.0902(5) 0.3530(13) 0.6826(11) 0.0404(14) Uiso 1.000000
H00p H 0.2608(5) 0.5342(3) 0.5671(2) 0.0278(10) Uiso 1.000000
H00q H 0.3770(5) 0.4708(3) 0.5122(2) 0.0278(10) Uiso 1.000000
H00r H 0.9526(6) 0.3412(3) 0.7900(2) 0.0372(12) Uiso 1.000000
H00s H 0.7656(6) 0.3569(3) 0.8351(2) 0.0372(12) Uiso 1.000000
H00t H 0.8157(6) 0.1874(3) 0.8080(2) 0.0341(11) Uiso 1.000000
H00u H 0.7321(6) 0.0537(3) 0.7221(2) 0.0382(12) Uiso 1.000000
H00v H 0.7697(6) 0.0674(3) 0.6404(2) 0.0382(12) Uiso 1.000000
H00w H 1.0791(12) 0.169(2) 0.6526(3) 0.0519(16) Uiso 1.000000
H00x H 1.0951(9) 0.2177(13) 0.7282(13) 0.0519(16) Uiso 1.000000
H00y H 1.0418(7) 0.1053(10) 0.7212(15) 0.0519(16) Uiso 1.000000
H001 H 0.520(6) 0.7366(12) 0.5646(13) 0.0408(10) Uiso 1.000000
H002 H 0.5117(10) 0.1717(19) 0.762(2) 0.0500(11) Uiso 1.000000
H003 H 0.1428(6) 0.6089(6) 0.457(3) 0.0462(11) Uiso 1.000000
H004 H 0.9357(16) 0.554(3) 0.4114(19) 0.0458(11) Uiso 1.000000
H005 H 0.4798(13) 0.067(3) 0.6384(19) 0.0530(11) Uiso 1.000000
H006 H 0.6555(5) 0.4900(3) 0.4346(2) 0.0272(10) Uiso 1.000000
H008 H 0.7715(5) 0.6483(3) 0.4986(2) 0.0278(10) Uiso 1.000000
C00A C 0.7896(5) 0.5596(3) 0.5904(2) 0.0247(9) Uani 1.000000
C00B C 0.4887(5) 0.6102(3) 0.52490(19) 0.0223(8) Uani 1.000000
C00C C 0.7458(5) 0.4132(3) 0.52440(19) 0.0213(8) Uani 1.000000
C00D C 0.4930(5) 0.4656(3) 0.6127(2) 0.0230(8) Uani 1.000000
C00E C 0.3998(5) 0.6463(3) 0.4548(2) 0.0241(9) Uani 1.000000
C00F C 0.7890(5) 0.3204(3) 0.5096(2) 0.0260(9) Uani 1.000000
C00G C 0.7102(5) 0.4521(3) 0.60007(19) 0.0211(8) Uani 1.000000
C00H C 0.7526(5) 0.2742(3) 0.64075(19) 0.0224(8) Uani 1.000000
C00I C 0.7374(5) 0.4086(3) 0.7320(2) 0.0274(9) Uani 1.000000
C00J C 1.0270(5) 0.3996(3) 0.6520(2) 0.0270(9) Uani 1.000000
C00K C 0.3891(5) 0.5170(3) 0.5515(2) 0.0231(9) Uani 1.000000
C00L C 0.8122(5) 0.1973(3) 0.6971(2) 0.0281(9) Uani 1.000000
C00M C 0.8139(6) 0.3373(3) 0.7887(2) 0.0310(10) Uani 1.000000
C00N C 0.7537(6) 0.2311(3) 0.7733(2) 0.0284(10) Uani 1.000000
C00O C 0.7111(6) 0.0976(3) 0.6820(2) 0.0318(10) Uani 1.000000
C00P C 1.0275(6) 0.1697(3) 0.7000(2) 0.0346(10) Uani 1.000000
C006 C 0.7515(5) 0.4989(3) 0.4721(2) 0.0227(8) Uani 1.000000
C007 C 0.8058(6) 0.2404(3) 0.5643(2) 0.0285(9) Uani 1.000000
C008 C 0.7053(5) 0.5898(3) 0.5173(2) 0.0231(8) Uani 1.000000
C009 C 0.8093(5) 0.3842(3) 0.65631(19) 0.0219(8) Uani 1.000000
O001 O 0.4611(4) 0.68700(18) 0.57677(15) 0.0272(7) Uani 1.000000
O002 O 0.5488(4) 0.2225(2) 0.78139(16) 0.0333(7) Uani 1.000000
O003 O 0.1989(4) 0.66201(19) 0.46060(17) 0.0308(7) Uani 1.000000
O004 O 0.9389(4) 0.5111(2) 0.44207(14) 0.0306(7) Uani 1.000000
O005 O 0.5118(4) 0.1058(2) 0.66998(15) 0.0353(7) Uani 1.000000

loop_
_atom_site_aniso_label
_atom_site_aniso_U_11
_atom_site_aniso_U_22
_atom_site_aniso_U_33
_atom_site_aniso_U_12
_atom_site_aniso_U_13
_atom_site_aniso_U_23
C00A 0.0193(17) 0.0241(19) 0.031(2) -0.0008(13) 0.0011(15) -0.0019(19)
C00B 0.0264(18) 0.0182(18) 0.022(2) -0.0015(14) 0.0043(15) 0.0010(18)
C00C 0.0185(17) 0.025(2) 0.020(2) -0.0020(14) 0.0001(14) 0.0032(17)
C00D 0.0227(18) 0.0191(18) 0.027(2) -0.0013(14) 0.0043(15) 0.0030(18)
C00E 0.0269(18) 0.026(2) 0.020(2) 0.0004(14) 0.0019(14) 0.0041(19)
C00F 0.0247(17) 0.026(2) 0.027(2) 0.0014(15) 0.0028(15) -0.0050(19)
C00G 0.0215(18) 0.0199(18) 0.0219(19) -0.0041(13) 0.0023(15) 0.0026(18)
C00H 0.0218(17) 0.0205(19) 0.025(2) 0.0016(13) -0.0025(14) -0.0017(17)
C00I 0.028(2) 0.023(2) 0.031(2) -0.0058(15) -0.0011(16) -0.0034(19)
C00J 0.0224(19) 0.030(2) 0.028(2) -0.0008(15) 0.0008(15) 0.003(2)
C00K 0.0191(17) 0.0193(18) 0.031(2) 0.0007(13) 0.0010(14) 0.0022(18)
C00L 0.026(2) 0.026(2) 0.032(2) 0.0005(15) 0.0000(16) 0.001(2)
C00M 0.031(2) 0.034(2) 0.027(2) -0.0037(17) -0.0028(16) -0.003(2)
C00N 0.034(2) 0.032(2) 0.020(2) -0.0008(16) -0.0044(16) 0.006(2)
C00O 0.038(2) 0.022(2) 0.035(3) 0.0012(16) -0.0057(18) 0.0026(19)
C00P 0.033(2) 0.035(2) 0.036(3) 0.0081(17) -0.0053(17) 0.007(2)
C006 0.0191(17) 0.0234(19) 0.025(2) 0.0008(14) 0.0019(13) 0.0004(17)
C007 0.030(2) 0.024(2) 0.032(2) 0.0050(14) -0.0005(17) -0.0006(19)
C008 0.0227(17) 0.0189(18) 0.028(2) -0.0016(13) 0.0024(15) 0.0005(18)
C009 0.0233(18) 0.0204(19) 0.022(2) -0.0022(13) 0.0010(14) -0.0029(19)
O001 0.0270(13) 0.0204(14) 0.0343(16) 0.0014(10) 0.0065(11) -0.0017(13)
O002 0.0309(15) 0.0329(17) 0.0362(17) -0.0078(11) 0.0034(12) -0.0029(15)
O003 0.0260(14) 0.0219(14) 0.0444(18) 0.0012(10) -0.0033(12) 0.0023(14)
O004 0.0298(14) 0.0296(16) 0.0322(17) -0.0011(11) 0.0102(11) 0.0012(14)
O005 0.0380(15) 0.0320(16) 0.0361(17) -0.0103(11) -0.0049(13) -0.0078(14)

loop_
_atom_type_symbol
_atom_type_scat_dispersion_real
_atom_type_scat_dispersion_imag
_atom_type_scat_Cromer_Mann_a1
_atom_type_scat_Cromer_Mann_a2
_atom_type_scat_Cromer_Mann_a3
_atom_type_scat_Cromer_Mann_a4
_atom_type_scat_Cromer_Mann_b1
_atom_type_scat_Cromer_Mann_b2
_atom_type_scat_Cromer_Mann_b3
_atom_type_scat_Cromer_Mann_b4
_atom_type_scat_Cromer_Mann_c
_atom_type_scat_source
_atom_type_scat_dispersion_source
H 0.00000 0.00000 0.49300 0.32291 0.14019 0.04081 10.51090 26.12570 3.14236 57.79970 0.0030380000826 'International Tables Volume C Table 6.1.1.4 (pp. 500-502)' 'Henke, Gullikson and Davis, At. Data and Nucl. Data Tables, 1993, 54, 2'
C 0.01920 0.00962 2.31000 1.02000 1.58860 0.86500 20.84390 10.20750 0.56870 51.65120 0.215599998832 'International Tables Volume C Table 6.1.1.4 (pp. 500-502)' 'Henke, Gullikson and Davis, At. Data and Nucl. Data Tables, 1993, 54, 2'
O 0.05239 0.03377 3.04850 2.28680 1.54630 0.86700 13.27710 5.70110 0.32390 32.90890 0.250800013542 'International Tables Volume C Table 6.1.1.4 (pp. 500-502)' 'Henke, Gullikson and Davis, At. Data and Nucl. Data Tables, 1993, 54, 2'

loop_
_geom_angle_atom_site_label_1
_geom_angle_atom_site_label_2
_geom_angle_atom_site_label_3
_geom_angle
H00c C00A C008 111.31(19)
H00d C00A H00c 109.2
H00d C00A C008 111.31(18)
C00G C00A H00c 111.31(18)
C00G C00A H00d 111.31(19)
C00G C00A C008 102.3(3)
C00E C00B C008 111.9(3)
C00E C00B O001 107.4(3)
C00K C00B C00E 111.1(3)
C00K C00B C008 109.2(3)
C00K C00B O001 108.3(3)
C008 C00B O001 108.9(3)
C00F C00C C006 125.6(3)
C00G C00C C00F 123.9(3)
C00G C00C C006 110.0(3)
H00f C00D H00e 107.7
C00G C00D H00e 108.78(19)
C00G C00D H00f 108.8(2)
C00K C00D H00e 108.78(19)
C00K C00D H00f 108.8(2)
C00K C00D C00G 113.9(3)
H00g C00E C00B 109.1(2)
H00g C00E O003 109.1(2)
H00h C00E H00g 107.9
H00h C00E C00B 109.13(19)
H00h C00E O003 109.13(19)
C00B C00E O003 112.4(3)
H00i C00F C00C 118.0(2)
H00i C00F C007 118.0(2)
C00C C00F C007 124.0(4)
C00A C00G C009 117.9(3)
C00C C00G C00A 98.8(3)
C00C C00G C009 110.7(3)
C00D C00G C00A 104.8(3)
C00D C00G C00C 109.9(3)
C00D C00G C009 113.6(3)
H00j C00H C007 104.7(2)
H00j C00H C009 104.74(18)
C00L C00H H00j 104.74(19)
C00L C00H C007 111.9(3)
C00L C00H C009 116.3(3)
C009 C00H C007 113.0(3)
H00k C00I C009 108.96(19)
H00l C00I H00k 107.8
H00l C00I C009 108.96(18)
C00M C00I H00k 109.0(2)
C00M C00I H00l 109.0(2)
C00M C00I C009 113.1(3)
H00m C00J C009 109.5
H00n C00J H00m 109.5
H00n C00J C009 109.5
H00o C00J H00m 109.5
H00o C00J H00n 109.5
H00o C00J C009 109.5
H00p C00K C00B 108.75(19)
H00p C00K C00D 108.75(19)
H00q C00K H00p 107.6
H00q C00K C00B 108.8(2)
H00q C00K C00D 108.8(2)
C00D C00K C00B 114.0(3)
C00N C00L C00H 111.3(3)
C00O C00L C00H 109.7(3)
C00O C00L C00N 107.7(3)
C00P C00L C00H 116.7(3)
C00P C00L C00N 107.0(3)
C00P C00L C00O 103.8(3)
H00r C00M C00I 109.4(2)
H00s C00M H00r 108.0
H00s C00M C00I 109.4(2)
C00N C00M H00r 109.4(2)
C00N C00M H00s 109.4(2)
C00N C00M C00I 111.3(3)
H00t C00N C00L 108.6(2)
H00t C00N C00M 108.6(2)
H00t C00N O002 108.6(2)
C00L C00N O002 109.5(3)
C00M C00N C00L 112.2(3)
C00M C00N O002 109.2(3)
H00u C00O C00L 108.7(2)
H00u C00O O005 108.7(2)
H00v C00O H00u 107.6
H00v C00O C00L 108.7(2)
H00v C00O O005 108.7(2)
C00L C00O O005 114.2(3)
H00w C00P C00L 109.5
H00x C00P H00w 109.5
H00x C00P C00L 109.5
H00y C00P H00w 109.5
H00y C00P H00x 109.5
H00y C00P C00L 109.5
H006 C006 O004 110.74(19)
C00C C006 H006 110.74(18)
C00C C006 C008 104.4(3)
C00C C006 O004 111.4(3)
C008 C006 H006 110.74(19)
C008 C006 O004 108.6(3)
H00b C007 H00a 107.7
C00F C007 H00a 108.8(2)
C00F C007 H00b 108.78(19)
C00H C007 H00a 108.8(2)
C00H C007 H00b 108.78(19)
C00H C007 C00F 113.9(3)
H008 C008 C006 110.51(19)
C00A C008 H008 110.51(19)
C00A C008 C006 101.6(3)
C00B C008 H008 110.51(19)
C00B C008 C00A 109.7(3)
C00B C008 C006 113.7(3)
C00H C009 C00G 108.6(3)
C00I C009 C00G 110.7(3)
C00I C009 C00H 107.0(3)
C00J C009 C00G 108.8(3)
C00J C009 C00H 111.7(3)
C00J C009 C00I 110.0(3)
C00B O001 H001 109.5
C00N O002 H002 109.5
H003 O003 C00E 109.5
C006 O004 H004 109.5
C00O O005 H005 109.5

loop_
_geom_bond_atom_site_label_1
_geom_bond_atom_site_label_2
_geom_bond_distance
C00A H00c 0.9700
C00A H00d 0.9700
C00A C00G 1.564(5)
C00B C00E 1.534(5)
C00B C00K 1.522(5)
C00C C00F 1.319(5)
C00C C00G 1.534(5)
C00D H00e 0.9700
C00D H00f 0.9700
C00D C00G 1.545(5)
C00D C00K 1.524(5)
C00E H00g 0.9700
C00E H00h 0.9700
C00F H00i 0.9300
C00H H00j 0.9800
C00H C00L 1.539(5)
C00I H00k 0.9700
C00I H00l 0.9700
C00I C00M 1.531(6)
C00J H00m 0.9600
C00J H00n 0.9600
C00J H00o 0.9600
C00K H00p 0.9700
C00K H00q 0.9700
C00L C00N 1.556(5)
C00L C00O 1.547(6)
C00L C00P 1.549(5)
C00M H00r 0.9700
C00M H00s 0.9700
C00M C00N 1.523(5)
C00N H00t 0.9800
C00O H00u 0.9700
C00O H00v 0.9700
C00P H00w 0.9600
C00P H00x 0.9600
C00P H00y 0.9600
C006 H006 0.9800
C006 C00C 1.517(5)
C006 C008 1.526(5)
C007 H00a 0.9700
C007 H00b 0.9700
C007 C00F 1.495(5)
C007 C00H 1.550(5)
C008 H008 0.9800
C008 C00A 1.547(5)
C008 C00B 1.543(5)
C009 C00G 1.560(5)
C009 C00H 1.565(5)
C009 C00I 1.542(5)
C009 C00J 1.536(5)
O001 H001 0.8200
O001 C00B 1.435(4)
O002 H002 0.8200
O002 C00N 1.442(5)
O003 H003 0.8200
O003 C00E 1.422(5)
O004 H004 0.8200
O004 C006 1.434(4)
O005 H005 0.8200
O005 C00O 1.412(5)
